data_7155031
loop_
_publ_author_name
'Gharpure, Santosh J.'
'Nanda, Santosh K.'

_publ_section_title
;
 Stereoselective synthesis of thiazino[4,3-a]indoles using the
 thia-Pictet-Spengler reaction of indoles bearing N-tethered thiols and
 vinylogous thiocarbonates.
;
_journal_issue 24
_journal_name_full 'Organic &amp; biomolecular chemistry'
_journal_page_first 5586
_journal_page_last 5590
_journal_paper_doi 10.1039/c6ob00501b
_journal_volume 14
_journal_year 2016
_chemical_absolute_configuration unk
_chemical_formula_moiety 'C25 H20 N O S'
_chemical_formula_sum 'C25 H20 N O S'
_chemical_formula_weight 382.48
_chemical_name_systematic
;
 ? 
;
_space_group_crystal_system monoclinic
_space_group_IT_number 4
_space_group_name_Hall 'P 2yb'
_space_group_name_H-M_alt 'P 1 21 1'
_symmetry_space_group_name_Hall 'P 2yb'
_symmetry_space_group_name_H-M 'P 1 21 1'
_atom_sites_solution_hydrogens geom
_atom_sites_solution_primary direct
_atom_sites_solution_secondary difmap
_audit_creation_date 2013-10-17
_audit_creation_method
;
  Olex2 1.2
  (compiled Apr 23 2013 17:54:37, GUI svn.r4466)
;
_audit_update_record
;
2016-01-15 deposited with the CCDC.
2016-03-16 downloaded from the CCDC.
;
_cell_angle_alpha 90.00
_cell_angle_beta 109.730(19)
_cell_angle_gamma 90.00
_cell_formula_units_Z 2
_cell_length_a 8.0511(10)
_cell_length_b 13.583(16)
_cell_length_c 9.587(11)
_cell_measurement_temperature 100(2)
_cell_volume 986.9(16)
_computing_molecular_graphics
;
O. V. Dolomanov, L. J. Bourhis, R. J. Gildea, J. A. K. Howard and H. Puschmann,
OLEX2: a complete structure solution, refinement and analysis program.
J. Appl. Cryst. (2009). 42, 339-341.
;
_computing_publication_material
;
O. V. Dolomanov, L. J. Bourhis, R. J. Gildea, J. A. K. Howard and H. Puschmann,
OLEX2: a complete structure solution, refinement and analysis program.
J. Appl. Cryst. (2009). 42, 339-341.
;
_computing_structure_refinement 'SHELXL-97 (Sheldrick, 2008)'
_computing_structure_solution 'SHELXS-97 (Sheldrick, 2008)'
_diffrn_ambient_temperature 100(2)
_diffrn_measured_fraction_theta_full 0.989
_diffrn_measured_fraction_theta_max 0.989
_diffrn_radiation_monochromator graphite
_diffrn_radiation_type MoK\a
_diffrn_radiation_wavelength 0.71075
_diffrn_reflns_av_R_equivalents 0.0594
_diffrn_reflns_av_unetI/netI 0.0808
_diffrn_reflns_limit_h_max 9
_diffrn_reflns_limit_h_min -9
_diffrn_reflns_limit_k_max 16
_diffrn_reflns_limit_k_min -14
_diffrn_reflns_limit_l_max 8
_diffrn_reflns_limit_l_min -11
_diffrn_reflns_number 7495
_diffrn_reflns_theta_full 25.40
_diffrn_reflns_theta_max 25.40
_diffrn_reflns_theta_min 3.08
_diffrn_source 'fine-focus sealed tube'
_exptl_absorpt_coefficient_mu 0.179
_exptl_absorpt_correction_T_max 0.9841
_exptl_absorpt_correction_T_min 0.8894
_exptl_crystal_density_diffrn 1.287
_exptl_crystal_density_method 'not measured'
_exptl_crystal_F_000 402
_exptl_crystal_size_max 0.67
_exptl_crystal_size_mid 0.26
_exptl_crystal_size_min 0.09
_refine_diff_density_max 2.048
_refine_diff_density_min -0.443
_refine_diff_density_rms 0.090
_refine_ls_abs_structure_details 'Flack H D (1983), Acta Cryst. A39, 876-881'
_refine_ls_abs_structure_Flack -0.2(2)
_refine_ls_extinction_method none
_refine_ls_goodness_of_fit_ref 1.035
_refine_ls_hydrogen_treatment mixed
_refine_ls_matrix_type full
_refine_ls_number_parameters 253
_refine_ls_number_reflns 3171
_refine_ls_number_restraints 1
_refine_ls_restrained_S_all 1.035
_refine_ls_R_factor_all 0.0952
_refine_ls_R_factor_gt 0.0867
_refine_ls_shift/su_max 0.000
_refine_ls_shift/su_mean 0.000
_refine_ls_structure_factor_coef Fsqd
_refine_ls_weighting_details 'calc w=1/[\s^2^(Fo^2^)+(0.1396P)^2^+1.3160P] where P=(Fo^2^+2Fc^2^)/3'
_refine_ls_weighting_scheme calc
_refine_ls_wR_factor_gt 0.2299
_refine_ls_wR_factor_ref 0.2389
_reflns_number_gt 2716
_reflns_number_total 3171
_reflns_threshold_expression >2sigma(I)
_cod_data_source_file c6ob00501b2.cif
_cod_data_source_block shelxl
_cod_depositor_comments
;
          Adding full bibliography for 7155031.cif.

2018-01-27
Z value and formula fixed to values more according to usual
chemical conventions.                 miguel
;
_cod_original_formula_sum 'C16.67 H13.33 N0.67 O0.67 S0.67'
_cod_original_formula_weight 254.99
_cod_original_formula_moiety '0.67(C25 H20 N O S)'
_cod_original_formula_units_Z 3
_cod_database_code 7155031
_olex2_refinement_description
;
1. Fixed Uiso
 At 1.2 times of:
  All C(H) groups, All C(H,H) groups, All C(H,H,H) groups
2.a Ternary CH refined with riding coordinates:
 C16(H16), C22(H22)
2.b Secondary CH2 refined with riding coordinates:
 C9(H9A,H9B)
2.c Me refined with riding coordinates:
 C23(H23A,H23B,H23C)
2.d Aromatic/amide H refined with riding coordinates:
 C4(H4), C5(H5), C7(H7), C8(H8), C11(H11), C12(H12), C13(H13), C14(H14),
 C18(H18), C19(H19), C20(H20), C21(H21), C28(H28)
;

loop_
_space_group_symop_id
_space_group_symop_operation_xyz
1 'x, y, z'
2 '-x, y+1/2, -z'

loop_
_atom_site_label
_atom_site_type_symbol
_atom_site_fract_x
_atom_site_fract_y
_atom_site_fract_z
_atom_site_U_iso_or_equiv
_atom_site_adp_type
_atom_site_occupancy
_atom_site_symmetry_multiplicity
_atom_site_calc_flag
_atom_site_refinement_flags
S1 S -0.0379(2) 0.48721(13) 0.59525(17) 0.0405(5) Uani 1 1 d .
N3 N 0.2740(6) 0.4479(4) 0.8747(5) 0.0250(10) Uani 1 1 d .
C4 C -0.3589(8) 0.7573(5) 0.8015(6) 0.0295(13) Uani 1 1 d .
H4 H -0.4335 0.8107 0.8054 0.035 Uiso 1 1 calc R
C5 C 0.5248(7) 0.4898(5) 1.1081(6) 0.0282(12) Uani 1 1 d .
H5 H 0.4640 0.5400 1.1403 0.034 Uiso 1 1 calc R
C6 C 0.5286(8) 0.3649(5) 0.9235(7) 0.0312(14) Uani 1 1 d .
C7 C -0.2575(8) 0.1705(5) 0.5103(7) 0.0336(15) Uani 1 1 d .
H7 H -0.3556 0.1540 0.4254 0.040 Uiso 1 1 calc R
C8 C -0.2683(7) 0.5895(5) 0.8549(6) 0.0274(13) Uani 1 1 d .
H8 H -0.2803 0.5281 0.8978 0.033 Uiso 1 1 calc R
C9 C 0.1570(7) 0.5267(5) 0.8868(7) 0.0328(14) Uani 1 1 d .
H9A H 0.2015 0.5903 0.8635 0.039 Uiso 1 1 calc R
H9B H 0.1573 0.5299 0.9901 0.039 Uiso 1 1 calc R
C10 C 0.4431(7) 0.4371(4) 0.9765(6) 0.0236(12) Uani 1 1 d .
C11 C 0.7858(8) 0.3908(6) 1.1384(8) 0.0401(16) Uani 1 1 d .
H11 H 0.9040 0.3746 1.1957 0.048 Uiso 1 1 calc R
C12 C 0.7033(8) 0.3399(5) 1.0055(8) 0.0377(16) Uani 1 1 d .
H12 H 0.7639 0.2902 0.9723 0.045 Uiso 1 1 calc R
C13 C -0.3732(7) 0.6662(4) 0.8638(6) 0.0259(13) Uani 1 1 d .
H13 H -0.4568 0.6575 0.9129 0.031 Uiso 1 1 calc R
C14 C 0.0300(7) 0.2167(6) 0.7586(6) 0.0361(16) Uani 1 1 d .
H14 H 0.1282 0.2320 0.8442 0.043 Uiso 1 1 calc R
C15 C -0.2067(8) 0.1086(5) 0.6351(7) 0.0320(14) Uani 1 1 d .
C16 C 0.0888(8) 0.3731(5) 0.6303(7) 0.0327(14) Uani 1 1 d .
H16 H 0.1257 0.3638 0.5415 0.039 Uiso 1 1 calc R
C17 C 0.2558(8) 0.3832(5) 0.7568(7) 0.0311(14) Uani 1 1 d .
C18 C -0.1279(8) 0.6884(5) 0.7246(7) 0.0344(15) Uani 1 1 d .
H18 H -0.0435 0.6963 0.6760 0.041 Uiso 1 1 calc R
C19 C -0.0625(8) 0.1330(5) 0.7568(7) 0.0360(15) Uani 1 1 d .
H19 H -0.0276 0.0906 0.8405 0.043 Uiso 1 1 calc R
C20 C -0.1646(7) 0.2542(5) 0.5126(6) 0.0283(13) Uani 1 1 d .
H20 H -0.2002 0.2961 0.4282 0.034 Uiso 1 1 calc R
C21 C -0.2334(8) 0.7675(5) 0.7343(7) 0.0374(15) Uani 1 1 d .
H21 H -0.2186 0.8294 0.6939 0.045 Uiso 1 1 calc R
C22 C -0.0312(8) 0.5109(6) 0.7824(7) 0.0396(16) Uani 1 1 d .
H22 H -0.0806 0.4521 0.8175 0.048 Uiso 1 1 calc R
C23 C 0.4389(9) 0.2502(5) 0.6888(8) 0.0444(17) Uani 1 1 d .
H23A H 0.3561 0.2571 0.5874 0.053 Uiso 1 1 calc R
H23B H 0.4216 0.1860 0.7286 0.053 Uiso 1 1 calc R
H23C H 0.5601 0.2548 0.6881 0.053 Uiso 1 1 calc R
C24 C -0.4549(8) -0.0003(6) 0.5221(8) 0.0470(18) Uani 1 1 d .
C25 C -0.1455(7) 0.5989(4) 0.7852(6) 0.0283(14) Uani 1 1 d .
C26 C 0.4068(8) 0.3305(5) 0.7839(7) 0.0327(14) Uani 1 1 d .
C27 C -0.0158(8) 0.2816(5) 0.6367(7) 0.0326(14) Uani 1 1 d .
C28 C 0.6986(8) 0.4652(5) 1.1892(7) 0.0379(16) Uani 1 1 d .
H28 H 0.7585 0.4987 1.2791 0.045 Uiso 1 1 calc R
O17 O -0.2906(6) 0.0228(4) 0.6437(5) 0.0435(12) Uani 1 1 d .

loop_
_atom_site_aniso_label
_atom_site_aniso_U_11
_atom_site_aniso_U_22
_atom_site_aniso_U_33
_atom_site_aniso_U_23
_atom_site_aniso_U_13
_atom_site_aniso_U_12
S1 0.0517(10) 0.0388(9) 0.0265(8) 0.0023(7) 0.0070(7) 0.0067(7)
N3 0.027(2) 0.030(3) 0.017(2) 0.003(2) 0.0064(19) 0.004(2)
C4 0.036(3) 0.029(3) 0.020(3) -0.003(2) 0.003(2) 0.010(3)
C5 0.028(3) 0.032(3) 0.022(3) 0.008(3) 0.005(2) 0.002(3)
C6 0.033(3) 0.036(4) 0.025(3) 0.011(3) 0.009(3) -0.002(3)
C7 0.028(3) 0.051(4) 0.019(3) 0.002(3) 0.004(2) 0.012(3)
C8 0.026(3) 0.033(3) 0.021(3) 0.004(2) 0.004(2) 0.003(2)
C9 0.027(3) 0.041(3) 0.024(3) -0.011(3) 0.000(2) 0.004(3)
C10 0.022(3) 0.025(3) 0.021(3) 0.006(2) 0.003(2) 0.002(2)
C11 0.023(3) 0.053(4) 0.039(4) 0.018(3) 0.005(3) 0.008(3)
C12 0.031(3) 0.034(4) 0.045(4) 0.012(3) 0.009(3) 0.012(3)
C13 0.027(3) 0.032(3) 0.020(3) -0.005(2) 0.010(2) 0.003(2)
C14 0.021(3) 0.066(5) 0.016(3) 0.004(3) -0.001(2) 0.012(3)
C15 0.029(3) 0.043(4) 0.027(3) 0.013(3) 0.013(3) 0.006(3)
C16 0.039(3) 0.033(3) 0.021(3) 0.003(3) 0.004(3) 0.011(3)
C17 0.036(3) 0.037(4) 0.022(3) 0.000(3) 0.012(3) 0.008(3)
C18 0.026(3) 0.049(4) 0.030(3) 0.001(3) 0.013(3) -0.006(3)
C19 0.033(3) 0.052(4) 0.022(3) 0.011(3) 0.007(3) 0.011(3)
C20 0.027(3) 0.043(4) 0.014(3) 0.012(3) 0.005(2) 0.011(3)
C21 0.041(3) 0.034(4) 0.029(3) 0.005(3) 0.001(3) -0.007(3)
C22 0.032(3) 0.058(5) 0.023(3) 0.001(3) 0.002(2) 0.013(3)
C23 0.065(5) 0.037(4) 0.034(4) -0.003(3) 0.020(3) 0.013(3)
C24 0.035(3) 0.060(5) 0.036(4) -0.002(4) 0.000(3) 0.006(3)
C25 0.022(3) 0.039(4) 0.016(3) -0.004(3) -0.005(2) 0.002(2)
C26 0.041(3) 0.034(3) 0.024(3) 0.004(3) 0.012(3) 0.015(3)
C27 0.034(3) 0.042(4) 0.021(3) -0.005(3) 0.009(2) 0.010(3)
C28 0.033(3) 0.042(4) 0.032(3) 0.012(3) 0.002(3) -0.004(3)
O17 0.034(2) 0.053(3) 0.035(3) 0.010(2) 0.001(2) -0.001(2)

loop_
_atom_type_symbol
_atom_type_description
_atom_type_scat_dispersion_real
_atom_type_scat_dispersion_imag
_atom_type_scat_source
C C 0.0033 0.0016 'International Tables Vol C Tables 4.2.6.8 and 6.1.1.4'
H H 0.0000 0.0000 'International Tables Vol C Tables 4.2.6.8 and 6.1.1.4'
N N 0.0061 0.0033 'International Tables Vol C Tables 4.2.6.8 and 6.1.1.4'
O O 0.0106 0.0060 'International Tables Vol C Tables 4.2.6.8 and 6.1.1.4'
S S 0.1246 0.1234 'International Tables Vol C Tables 4.2.6.8 and 6.1.1.4'

loop_
_geom_angle_atom_site_label_1
_geom_angle_atom_site_label_2
_geom_angle_atom_site_label_3
_geom_angle
C22 S1 C16 98.1(3)
C10 N3 C9 121.9(5)
C10 N3 C17 108.2(5)
C17 N3 C9 129.2(5)
C13 C4 H4 121.0
C21 C4 H4 121.0
C21 C4 C13 117.9(6)
C10 C5 H5 121.4
C28 C5 H5 121.4
C28 C5 C10 117.2(6)
C10 C6 C12 119.5(6)
C10 C6 C26 107.6(5)
C12 C6 C26 132.9(6)
C15 C7 H7 120.4
C20 C7 H7 120.4
C20 C7 C15 119.2(6)
C13 C8 H8 119.2
C13 C8 C25 121.5(6)
C25 C8 H8 119.2
N3 C9 H9A 109.3
N3 C9 H9B 109.3
N3 C9 C22 111.8(5)
H9A C9 H9B 107.9
C22 C9 H9A 109.3
C22 C9 H9B 109.3
N3 C10 C5 128.9(5)
N3 C10 C6 107.8(5)
C6 C10 C5 123.2(5)
C12 C11 H11 119.0
C12 C11 C28 121.9(5)
C28 C11 H11 119.0
C6 C12 C11 117.9(6)
C6 C12 H12 121.0
C11 C12 H12 121.0
C4 C13 H13 119.7
C8 C13 C4 120.6(5)
C8 C13 H13 119.7
C19 C14 H14 119.2
C19 C14 C27 121.6(6)
C27 C14 H14 119.2
C19 C15 C7 119.7(6)
O17 C15 C7 123.7(6)
O17 C15 C19 116.6(5)
S1 C16 H16 105.0
C17 C16 S1 111.6(5)
C17 C16 H16 105.0
C17 C16 C27 113.9(5)
C27 C16 S1 114.9(4)
C27 C16 H16 105.0
N3 C17 C16 122.5(5)
C26 C17 N3 109.5(5)
C26 C17 C16 127.9(6)
C21 C18 H18 120.0
C25 C18 H18 120.0
C25 C18 C21 120.1(6)
C14 C19 C15 121.0(6)
C14 C19 H19 119.5
C15 C19 H19 119.5
C7 C20 H20 118.8
C7 C20 C27 122.4(5)
C27 C20 H20 118.8
C4 C21 C18 121.0(6)
C4 C21 H21 119.5
C18 C21 H21 119.5
S1 C22 H22 108.1
C9 C22 S1 111.6(4)
C9 C22 H22 108.1
C25 C22 S1 110.1(4)
C25 C22 C9 110.7(5)
C25 C22 H22 108.1
H23A C23 H23B 109.5
H23A C23 H23C 109.5
H23B C23 H23C 109.5
C26 C23 H23A 109.5
C26 C23 H23B 109.5
C26 C23 H23C 109.5
C8 C25 C18 118.8(6)
C8 C25 C22 118.5(6)
C18 C25 C22 122.7(6)
C6 C26 C23 126.6(6)
C17 C26 C6 106.9(6)
C17 C26 C23 126.5(6)
C14 C27 C16 123.6(6)
C14 C27 C20 116.1(6)
C20 C27 C16 120.2(5)
C5 C28 C11 120.2(6)
C5 C28 H28 119.9
C11 C28 H28 119.9
C15 O17 C24 117.7(5)

loop_
_geom_bond_atom_site_label_1
_geom_bond_atom_site_label_2
_geom_bond_distance
S1 C16 1.822(6)
S1 C22 1.805(7)
N3 C9 1.456(7)
N3 C10 1.389(7)
N3 C17 1.399(8)
C4 H4 0.9500
C4 C13 1.396(8)
C4 C21 1.377(9)
C5 H5 0.9500
C5 C10 1.405(8)
C5 C28 1.393(8)
C6 C10 1.390(8)
C6 C12 1.402(9)
C6 C26 1.444(9)
C7 H7 0.9500
C7 C15 1.406(8)
C7 C20 1.357(9)
C8 H8 0.9500
C8 C13 1.361(8)
C8 C25 1.373(8)
C9 H9A 0.9900
C9 H9B 0.9900
C9 C22 1.523(8)
C11 H11 0.9500
C11 C12 1.404(10)
C11 C28 1.407(10)
C12 H12 0.9500
C13 H13 0.9500
C14 H14 0.9500
C14 C19 1.356(10)
C14 C27 1.409(9)
C15 C19 1.380(9)
C15 O17 1.364(8)
C16 H16 1.0000
C16 C17 1.482(8)
C16 C27 1.515(9)
C17 C26 1.358(8)
C18 H18 0.9500
C18 C21 1.392(9)
C18 C25 1.376(9)
C19 H19 0.9500
C20 H20 0.9500
C20 C27 1.424(8)
C21 H21 0.9500
C22 H22 1.0000
C22 C25 1.515(9)
C23 H23A 0.9800
C23 H23B 0.9800
C23 H23C 0.9800
C23 C26 1.500(9)
C24 O17 1.472(8)
C28 H28 0.9500

loop_
_geom_torsion_atom_site_label_1
_geom_torsion_atom_site_label_2
_geom_torsion_atom_site_label_3
_geom_torsion_atom_site_label_4
_geom_torsion
S1 C16 C17 N3 29.3(8)
S1 C16 C17 C26 -155.2(6)
S1 C16 C27 C14 -124.2(5)
S1 C16 C27 C20 58.9(7)
S1 C22 C25 C8 128.9(5)
S1 C22 C25 C18 -53.0(7)
N3 C9 C22 S1 -51.0(7)
N3 C9 C22 C25 -174.0(5)
N3 C17 C26 C6 -1.6(7)
N3 C17 C26 C23 177.0(6)
C7 C15 C19 C14 0.8(9)
C7 C15 O17 C24 -7.1(9)
C7 C20 C27 C14 -0.2(9)
C7 C20 C27 C16 176.9(5)
C9 N3 C10 C5 5.6(9)
C9 N3 C10 C6 -171.8(5)
C9 N3 C17 C16 -12.2(10)
C9 N3 C17 C26 171.5(6)
C9 C22 C25 C8 -107.3(6)
C9 C22 C25 C18 70.8(7)
C10 N3 C9 C22 -168.4(5)
C10 N3 C17 C16 177.9(6)
C10 N3 C17 C26 1.6(7)
C10 C5 C28 C11 0.4(9)
C10 C6 C12 C11 -0.9(9)
C10 C6 C26 C17 0.9(7)
C10 C6 C26 C23 -177.6(6)
C12 C6 C10 N3 179.6(5)
C12 C6 C10 C5 2.0(9)
C12 C6 C26 C17 -178.5(7)
C12 C6 C26 C23 3.0(11)
C12 C11 C28 C5 0.6(10)
C13 C4 C21 C18 2.0(9)
C13 C8 C25 C18 0.6(8)
C13 C8 C25 C22 178.8(5)
C15 C7 C20 C27 0.5(9)
C16 S1 C22 C9 62.6(6)
C16 S1 C22 C25 -174.1(5)
C16 C17 C26 C6 -177.5(6)
C16 C17 C26 C23 1.0(11)
C17 N3 C9 C22 22.9(9)
C17 N3 C10 C5 176.4(6)
C17 N3 C10 C6 -1.0(6)
C17 C16 C27 C14 6.5(8)
C17 C16 C27 C20 -170.4(5)
C19 C14 C27 C16 -176.8(6)
C19 C14 C27 C20 0.2(9)
C19 C15 O17 C24 174.0(6)
C20 C7 C15 C19 -0.8(9)
C20 C7 C15 O17 -179.7(6)
C21 C4 C13 C8 -1.4(8)
C21 C18 C25 C8 0.0(9)
C21 C18 C25 C22 -178.2(5)
C22 S1 C16 C17 -49.6(5)
C22 S1 C16 C27 82.1(5)
C25 C8 C13 C4 0.1(9)
C25 C18 C21 C4 -1.3(9)
C26 C6 C10 N3 0.1(6)
C26 C6 C10 C5 -177.5(5)
C26 C6 C12 C11 178.4(7)
C27 C14 C19 C15 -0.5(10)
C27 C16 C17 N3 -102.9(7)
C27 C16 C17 C26 72.6(8)
C28 C5 C10 N3 -178.7(6)
C28 C5 C10 C6 -1.7(9)
C28 C11 C12 C6 -0.4(10)
O17 C15 C19 C14 179.8(6)
